data_7212128
loop_
_publ_author_name
'Cui, Yugang'
'Biondi, Ilaria'
'Chaubey, Manish'
'Yang, Xue'
'Fei, Zhaofu'
'Scopelliti, Rosario'
'Hartinger, Christian G.'
'Li, Yongdan'
'Chiappe, Cinzia'
'Dyson, Paul J.'

_publ_section_title
;
 Nitrile-functionalized pyrrolidinium ionic liquids as solvents for
 cross-coupling reactions involving in situ generated nanoparticle
 catalyst reservoirs.
;
_journal_issue 8
_journal_name_full 'Physical chemistry chemical physics : PCCP'
_journal_page_first 1834
_journal_page_last 1841
_journal_paper_doi 10.1039/b920025h
_journal_volume 12
_journal_year 2010
_chemical_formula_moiety 'C9 H17 N2, I'
_chemical_formula_sum 'C9 H17 I N2'
_chemical_formula_weight 280.15
_chemical_name_systematic
;
?
;
_space_group_IT_number 61
_symmetry_cell_setting orthorhombic
_symmetry_space_group_name_Hall '-P 2ac 2ab'
_symmetry_space_group_name_H-M 'P b c a'
_atom_sites_solution_hydrogens geom
_atom_sites_solution_primary direct
_atom_sites_solution_secondary difmap
_audit_creation_method SHELXL-97
_cell_angle_alpha 90.00
_cell_angle_beta 90.00
_cell_angle_gamma 90.00
_cell_formula_units_Z 8
_cell_length_a 13.0165(5)
_cell_length_b 9.4458(5)
_cell_length_c 18.5173(7)
_cell_measurement_reflns_used 9505
_cell_measurement_temperature 140(2)
_cell_measurement_theta_max 29.1591
_cell_measurement_theta_min 2.6588
_cell_volume 2276.73(17)
_computing_cell_refinement
;
CrysAlis CCD, Oxford Diffraction Ltd.,
Version 1.171.32.5 (release 08-05-2007 CrysAlis171 .NET)
(compiled May 8 2007,13:10:02)
;
_computing_data_collection
;
CrysAlis CCD, Oxford Diffraction Ltd.,
Version 1.171.32.5 (release 08-05-2007 CrysAlis171 .NET)
(compiled May 8 2007,13:10:02)
;
_computing_data_reduction
;
CrysAlis CCD, Oxford Diffraction Ltd.,
Version 1.171.32.5 (release 08-05-2007 CrysAlis171 .NET)
(compiled May 8 2007,13:10:02)
;
_computing_molecular_graphics 'Bruker SHELXTL'
_computing_publication_material 'Bruker SHELXTL'
_computing_structure_refinement 'SHELXL-97 (Sheldrick, 1997)'
_computing_structure_solution 'SHELXS-97 (Sheldrick, 1990)'
_diffrn_ambient_temperature 140(2)
_diffrn_detector_area_resol_mean 8.2812
_diffrn_measured_fraction_theta_full 0.992
_diffrn_measured_fraction_theta_max 0.992
_diffrn_measurement_device_type 'Oxford Diffraction KM4/Sapphire CCD'
_diffrn_measurement_method 'phi and omega scans'
_diffrn_radiation_monochromator graphite
_diffrn_radiation_source 'fine-focus sealed tube'
_diffrn_radiation_type MoK\a
_diffrn_radiation_wavelength 0.71073
_diffrn_reflns_av_R_equivalents 0.0382
_diffrn_reflns_av_sigmaI/netI 0.0182
_diffrn_reflns_limit_h_max 15
_diffrn_reflns_limit_h_min -15
_diffrn_reflns_limit_k_max 10
_diffrn_reflns_limit_k_min -10
_diffrn_reflns_limit_l_max 22
_diffrn_reflns_limit_l_min -22
_diffrn_reflns_number 13021
_diffrn_reflns_theta_full 25.01
_diffrn_reflns_theta_max 25.01
_diffrn_reflns_theta_min 2.70
_exptl_absorpt_coefficient_mu 2.770
_exptl_absorpt_correction_T_max 1.00000
_exptl_absorpt_correction_T_min 0.51222
_exptl_absorpt_correction_type multi-scan
_exptl_absorpt_process_details
;
CrysAlis RED, Oxford Diffraction Ltd.,
Version 1.171.32.5 (release 08-05-2007 CrysAlis171 .NET)
(compiled May 8 2007,13:10:02)
Empirical absorption correction using spherical harmonics,
implemented in SCALE3 ABSPACK scaling algorithm.
;
_exptl_crystal_colour colourless
_exptl_crystal_density_diffrn 1.635
_exptl_crystal_density_method 'not measured'
_exptl_crystal_description prismatic
_exptl_crystal_F_000 1104
_exptl_crystal_size_max 0.37
_exptl_crystal_size_mid 0.26
_exptl_crystal_size_min 0.19
_refine_diff_density_max 0.664
_refine_diff_density_min -0.711
_refine_diff_density_rms 0.102
_refine_ls_extinction_method none
_refine_ls_goodness_of_fit_ref 1.135
_refine_ls_hydrogen_treatment riding
_refine_ls_matrix_type full
_refine_ls_number_parameters 109
_refine_ls_number_reflns 1991
_refine_ls_number_restraints 0
_refine_ls_restrained_S_all 1.135
_refine_ls_R_factor_all 0.0409
_refine_ls_R_factor_gt 0.0302
_refine_ls_shift/su_max 0.001
_refine_ls_shift/su_mean 0.000
_refine_ls_structure_factor_coef Fsqd
_refine_ls_weighting_details 'calc w=1/[\s^2^(Fo^2^)+(0.0329P)^2^+4.6206P] where P=(Fo^2^+2Fc^2^)/3'
_refine_ls_weighting_scheme calc
_refine_ls_wR_factor_gt 0.0641
_refine_ls_wR_factor_ref 0.0719
_reflns_number_gt 1621
_reflns_number_total 1991
_reflns_threshold_expression >2sigma(I)
_cod_data_source_file b920025h.txt
_cod_data_source_block pd344
_cod_depositor_comments
;
The following automatic conversions were performed:

'_symmetry_cell_setting' value 'Orthorhombic' changed to
'orthorhombic' according to
/home/saulius/struct/CIF-dictionaries/cif_core.dic dictionary named
'cif_core.dic' version 2.4.2 from 2011-04-26.

Automatic conversion script
Id: cif_fix_values 1891 2012-01-12 08:04:46Z andrius 
;
_cod_original_sg_symbol_H-M Pbca
_cod_database_code 7212128

loop_
_symmetry_equiv_pos_as_xyz
'x, y, z'
'-x+1/2, -y, z+1/2'
'-x, y+1/2, -z+1/2'
'x+1/2, -y+1/2, -z'
'-x, -y, -z'
'x-1/2, y, -z-1/2'
'x, -y-1/2, z-1/2'
'-x-1/2, y-1/2, z'

loop_
_atom_site_label
_atom_site_type_symbol
_atom_site_fract_x
_atom_site_fract_y
_atom_site_fract_z
_atom_site_U_iso_or_equiv
_atom_site_adp_type
_atom_site_occupancy
_atom_site_symmetry_multiplicity
_atom_site_calc_flag
_atom_site_refinement_flags
I1 I 0.427592(18) 0.29976(3) 0.610388(13) 0.02619(11) Uani 1 1 d .
N1 N 0.4471(2) 0.7530(3) 0.65293(17) 0.0217(7) Uani 1 1 d .
N2 N 0.2948(3) 1.0146(4) 0.37571(19) 0.0419(9) Uani 1 1 d .
C1 C 0.5506(3) 0.6999(5) 0.6305(2) 0.0306(9) Uani 1 1 d .
H1A H 0.6002 0.7168 0.6694 0.046 Uiso 1 1 calc R
H1B H 0.5728 0.7499 0.5868 0.046 Uiso 1 1 calc R
H1C H 0.5466 0.5981 0.6205 0.046 Uiso 1 1 calc R
C2 C 0.4049(3) 0.6721(4) 0.7172(2) 0.0265(9) Uani 1 1 d .
H2A H 0.4598 0.6530 0.7529 0.032 Uiso 1 1 calc R
H2B H 0.3744 0.5811 0.7017 0.032 Uiso 1 1 calc R
C3 C 0.3226(3) 0.7702(4) 0.7491(2) 0.0301(9) Uani 1 1 d .
H3A H 0.3253 0.7689 0.8025 0.036 Uiso 1 1 calc R
H3B H 0.2532 0.7404 0.7334 0.036 Uiso 1 1 calc R
C4 C 0.3483(3) 0.9197(4) 0.7198(2) 0.0299(9) Uani 1 1 d .
H4A H 0.2950 0.9521 0.6854 0.036 Uiso 1 1 calc R
H4B H 0.3534 0.9890 0.7597 0.036 Uiso 1 1 calc R
C5 C 0.4515(3) 0.9020(4) 0.6820(2) 0.0265(8) Uani 1 1 d .
H5A H 0.4595 0.9716 0.6425 0.032 Uiso 1 1 calc R
H5B H 0.5091 0.9133 0.7165 0.032 Uiso 1 1 calc R
C6 C 0.3718(3) 0.7371(4) 0.5906(2) 0.0215(8) Uani 1 1 d .
H6A H 0.3011 0.7366 0.6102 0.026 Uiso 1 1 calc R
H6B H 0.3836 0.6444 0.5671 0.026 Uiso 1 1 calc R
C7 C 0.3798(3) 0.8529(4) 0.5338(2) 0.0255(8) Uani 1 1 d .
H7A H 0.4515 0.8609 0.5163 0.031 Uiso 1 1 calc R
H7B H 0.3590 0.9452 0.5545 0.031 Uiso 1 1 calc R
C8 C 0.3079(3) 0.8121(4) 0.4712(2) 0.0279(9) Uani 1 1 d .
H8A H 0.3337 0.7247 0.4479 0.033 Uiso 1 1 calc R
H8B H 0.2385 0.7922 0.4905 0.033 Uiso 1 1 calc R
C9 C 0.3012(3) 0.9249(5) 0.4173(2) 0.0291(9) Uani 1 1 d .

loop_
_atom_site_aniso_label
_atom_site_aniso_U_11
_atom_site_aniso_U_22
_atom_site_aniso_U_33
_atom_site_aniso_U_23
_atom_site_aniso_U_13
_atom_site_aniso_U_12
I1 0.02195(16) 0.02694(17) 0.02968(17) -0.00186(11) -0.00101(10) 0.00139(10)
N1 0.0192(15) 0.0191(16) 0.0267(18) -0.0015(14) -0.0016(12) 0.0018(12)
N2 0.047(2) 0.044(2) 0.035(2) 0.0028(18) -0.0101(17) 0.003(2)
C1 0.0219(19) 0.030(2) 0.040(2) -0.0031(18) -0.0019(17) 0.0065(17)
C2 0.031(2) 0.024(2) 0.025(2) 0.0048(16) -0.0058(16) -0.0006(17)
C3 0.036(2) 0.032(2) 0.023(2) 0.0019(18) 0.0021(17) 0.0010(18)
C4 0.037(2) 0.026(2) 0.026(2) -0.0034(17) 0.0028(17) 0.0024(19)
C5 0.032(2) 0.0190(19) 0.029(2) -0.0023(17) -0.0041(16) -0.0001(17)
C6 0.0200(18) 0.020(2) 0.024(2) -0.0028(15) -0.0017(15) -0.0024(16)
C7 0.024(2) 0.030(2) 0.0226(19) 0.0010(16) -0.0003(16) -0.0006(17)
C8 0.028(2) 0.032(2) 0.024(2) 0.0006(17) -0.0014(16) -0.0042(18)
C9 0.026(2) 0.038(3) 0.024(2) -0.0065(19) -0.0049(16) -0.0005(19)

loop_
_atom_type_symbol
_atom_type_description
_atom_type_scat_dispersion_real
_atom_type_scat_dispersion_imag
_atom_type_scat_source
C C 0.0033 0.0016 'International Tables Vol C Tables 4.2.6.8 and 6.1.1.4'
H H 0.0000 0.0000 'International Tables Vol C Tables 4.2.6.8 and 6.1.1.4'
N N 0.0061 0.0033 'International Tables Vol C Tables 4.2.6.8 and 6.1.1.4'
I I -0.4742 1.8119 'International Tables Vol C Tables 4.2.6.8 and 6.1.1.4'

loop_
_geom_angle_atom_site_label_1
_geom_angle_atom_site_label_2
_geom_angle_atom_site_label_3
_geom_angle
C1 N1 C5 112.2(3)
C1 N1 C2 112.0(3)
C5 N1 C2 101.7(3)
C1 N1 C6 109.6(3)
C5 N1 C6 112.8(3)
C2 N1 C6 108.2(3)
N1 C1 H1A 109.5
N1 C1 H1B 109.5
H1A C1 H1B 109.5
N1 C1 H1C 109.5
H1A C1 H1C 109.5
H1B C1 H1C 109.5
N1 C2 C3 104.5(3)
N1 C2 H2A 110.8
C3 C2 H2A 110.8
N1 C2 H2B 110.8
C3 C2 H2B 110.8
H2A C2 H2B 108.9
C2 C3 C4 105.4(3)
C2 C3 H3A 110.7
C4 C3 H3A 110.7
C2 C3 H3B 110.7
C4 C3 H3B 110.7
H3A C3 H3B 108.8
C5 C4 C3 104.5(3)
C5 C4 H4A 110.9
C3 C4 H4A 110.9
C5 C4 H4B 110.9
C3 C4 H4B 110.9
H4A C4 H4B 108.9
N1 C5 C4 103.4(3)
N1 C5 H5A 111.1
C4 C5 H5A 111.1
N1 C5 H5B 111.1
C4 C5 H5B 111.1
H5A C5 H5B 109.0
N1 C6 C7 114.2(3)
N1 C6 H6A 108.7
C7 C6 H6A 108.7
N1 C6 H6B 108.7
C7 C6 H6B 108.7
H6A C6 H6B 107.6
C6 C7 C8 107.4(3)
C6 C7 H7A 110.2
C8 C7 H7A 110.2
C6 C7 H7B 110.2
C8 C7 H7B 110.2
H7A C7 H7B 108.5
C9 C8 C7 111.6(3)
C9 C8 H8A 109.3
C7 C8 H8A 109.3
C9 C8 H8B 109.3
C7 C8 H8B 109.3
H8A C8 H8B 108.0
N2 C9 C8 178.9(5)

loop_
_geom_bond_atom_site_label_1
_geom_bond_atom_site_label_2
_geom_bond_distance
N1 C1 1.497(5)
N1 C5 1.509(5)
N1 C2 1.516(5)
N1 C6 1.521(5)
N2 C9 1.147(5)
C1 H1A 0.9800
C1 H1B 0.9800
C1 H1C 0.9800
C2 C3 1.534(6)
C2 H2A 0.9900
C2 H2B 0.9900
C3 C4 1.550(6)
C3 H3A 0.9900
C3 H3B 0.9900
C4 C5 1.524(5)
C4 H4A 0.9900
C4 H4B 0.9900
C5 H5A 0.9900
C5 H5B 0.9900
C6 C7 1.522(5)
C6 H6A 0.9900
C6 H6B 0.9900
C7 C8 1.539(5)
C7 H7A 0.9900
C7 H7B 0.9900
C8 C9 1.462(6)
C8 H8A 0.9900
C8 H8B 0.9900

loop_
_geom_torsion_atom_site_label_1
_geom_torsion_atom_site_label_2
_geom_torsion_atom_site_label_3
_geom_torsion_atom_site_label_4
_geom_torsion
C1 N1 C2 C3 160.1(3)
C5 N1 C2 C3 40.1(4)
C6 N1 C2 C3 -78.9(4)
N1 C2 C3 C4 -19.8(4)
C2 C3 C4 C5 -7.8(4)
C1 N1 C5 C4 -165.1(3)
C2 N1 C5 C4 -45.2(3)
C6 N1 C5 C4 70.5(4)
C3 C4 C5 N1 32.7(4)
C1 N1 C6 C7 -79.9(4)
C5 N1 C6 C7 45.9(4)
C2 N1 C6 C7 157.7(3)
N1 C6 C7 C8 173.7(3)
C6 C7 C8 C9 173.5(3)
